data_2022124
loop_
_publ_author_name
'Mroz, Damian'
'Wang, Ruimin'
'Englert, Ulli'
'Dronskowski, Richard'

_publ_section_title
;
 Can we trust the experiment? Anisotropic displacement parameters in
 1-(halomethyl)-3-nitrobenzene (halogen = Cl or Br)
;
_journal_coeditor_code SK3749
_journal_issue 6
_journal_name_full 'Acta Crystallographica Section C'
_journal_page_first
;
;
_journal_paper_doi 10.1107/S2053229620006221
_journal_volume 76
_journal_year 2020
_chemical_formula_iupac 'C7 H6 Cl N O2'
_chemical_formula_moiety 'C7 H6 Cl N O2'
_chemical_formula_sum 'C7 H6 Cl N O2'
_chemical_formula_weight 171.58
_chemical_name_common 1
_chemical_name_systematic
;
1-(Chloromethyl)-3-nitrobenzene
;
_space_group_crystal_system monoclinic
_space_group_IT_number 14
_space_group_name_Hall '-P 2ybc'
_space_group_name_H-M_alt 'P 1 21/c 1'
_atom_sites_solution_hydrogens geom
_atom_sites_solution_primary other
_audit_creation_method SHELXL-2018/3
_cell_angle_alpha 90
_cell_angle_beta 112.537(6)
_cell_angle_gamma 90
_cell_formula_units_Z 4
_cell_length_a 11.785(4)
_cell_length_b 4.4690(9)
_cell_length_c 15.004(4)
_cell_measurement_reflns_used 2924
_cell_measurement_temperature 100(2)
_cell_measurement_theta_max 24.2
_cell_measurement_theta_min 1.6
_cell_volume 729.9(3)
_computing_cell_refinement
;
XDS (Kabsch <i>et al.</i>, 2010)
;
_computing_data_reduction
;
XDS (Kabsch <i>et al.</i>, 2010)
;
_computing_structure_refinement
;
SHELXL2018 (Sheldrick, 2015)
;
_diffrn_ambient_temperature 100(2)
_diffrn_measured_fraction_theta_full 0.998
_diffrn_measured_fraction_theta_max 0.996
_diffrn_measurement_device_type 'kappa diffractometer (EH1) with Dectris CdTe area detector'
_diffrn_measurement_method \w
_diffrn_radiation_type synchrotron
_diffrn_radiation_wavelength 0.61992
_diffrn_reflns_av_R_equivalents 0.1095
_diffrn_reflns_av_unetI/netI 0.0538
_diffrn_reflns_limit_h_max 19
_diffrn_reflns_limit_h_min -18
_diffrn_reflns_limit_k_max 7
_diffrn_reflns_limit_k_min -7
_diffrn_reflns_limit_l_max 24
_diffrn_reflns_limit_l_min -24
_diffrn_reflns_number 19608
_diffrn_reflns_theta_full 21.836
_diffrn_reflns_theta_max 29.999
_diffrn_reflns_theta_min 1.632
_diffrn_source 'beamline P24 at PETRA-III'
_exptl_absorpt_coefficient_mu 0.315
_exptl_absorpt_correction_T_max 0.863
_exptl_absorpt_correction_T_min 0.728
_exptl_absorpt_correction_type multi-scan
_exptl_absorpt_process_details
;
(SADABS; Bruker, 2015)
;
_exptl_crystal_colour colourless
_exptl_crystal_density_diffrn 1.561
_exptl_crystal_description platelet
_exptl_crystal_F_000 352
_exptl_crystal_size_max 0.120
_exptl_crystal_size_mid 0.100
_exptl_crystal_size_min 0.040
_refine_diff_density_max 0.628
_refine_diff_density_min -0.480
_refine_ls_extinction_coef 0.033(6)
_refine_ls_extinction_expression Fc*=kFc[1+0.001xFc^2^\l^3^/sin(2\q)]^-1/4^
_refine_ls_extinction_method
;
SHELXL2018 (Sheldrick 2015)
;
_refine_ls_goodness_of_fit_ref 1.072
_refine_ls_hydrogen_treatment constr
_refine_ls_matrix_type full
_refine_ls_number_parameters 101
_refine_ls_number_reflns 3194
_refine_ls_number_restraints 0
_refine_ls_restrained_S_all 1.072
_refine_ls_R_factor_all 0.0453
_refine_ls_R_factor_gt 0.0431
_refine_ls_shift/su_max 0.000
_refine_ls_shift/su_mean 0.000
_refine_ls_structure_factor_coef Fsqd
_refine_ls_weighting_details 'w=1/[\s^2^(Fo^2^)+(0.0532P)^2^+0.2792P] where P=(Fo^2^+2Fc^2^)/3'
_refine_ls_weighting_scheme calc
_refine_ls_wR_factor_gt 0.1202
_refine_ls_wR_factor_ref 0.1220
_reflns_number_gt 2947
_reflns_number_total 3194
_reflns_threshold_expression 'I > 2\s(I)'
_cod_data_source_file sk3749sup1.cif
_cod_data_source_block 1b
_cod_original_sg_symbol_H-M 'P 21/c'
_cod_database_code 2022124
_shelx_space_group_comment
;
The symmetry employed for this shelxl refinement is uniquely defined
by the following loop, which should always be used as a source of
symmetry information in preference to the above space-group names.
They are only intended as comments.
;
_shelx_estimated_absorpt_t_min 0.963
_shelx_estimated_absorpt_t_max 0.988

loop_
_space_group_symop_operation_xyz
'x, y, z'
'-x, y+1/2, -z+1/2'
'-x, -y, -z'
'x, -y-1/2, z-1/2'

loop_
_atom_site_type_symbol
_atom_site_label
_atom_site_fract_x
_atom_site_fract_y
_atom_site_fract_z
_atom_site_U_iso_or_equiv
_atom_site_adp_type
_atom_site_calc_flag
_atom_site_occupancy
_atom_site_disorder_assembly
_atom_site_disorder_group
Cl Cl1 -0.04663(2) 0.10411(6) 0.09861(2) 0.02329(9) Uani d 1 . .
O O1 0.41472(9) -0.2455(2) 0.51470(6) 0.02824(19) Uani d 1 . .
O O2 0.28438(9) 0.1135(2) 0.49323(6) 0.0290(2) Uani d 1 . .
N N1 0.34036(8) -0.0642(2) 0.46314(6) 0.01869(17) Uani d 1 . .
C C1 0.09687(10) 0.3056(2) 0.13435(8) 0.02094(19) Uani d 1 . .
H H1A 0.113771 0.356893 0.076429 0.025 Uiso calc 1 . .
H H1B 0.090831 0.494388 0.166792 0.025 Uiso calc 1 . .
C C2 0.19973(9) 0.1197(2) 0.20140(7) 0.01517(16) Uani d 1 . .
C C3 0.22194(9) 0.1134(2) 0.29940(7) 0.01622(17) Uani d 1 . .
H H3 0.172515 0.226726 0.324310 0.019 Uiso calc 1 . .
C C4 0.31746(9) -0.0613(2) 0.35991(6) 0.01466(16) Uani d 1 . .
C C5 0.39201(9) -0.2314(2) 0.32727(6) 0.01598(16) Uani d 1 . .
H H5 0.456646 -0.350058 0.370430 0.019 Uiso calc 1 . .
C C6 0.36906(9) -0.2227(2) 0.22927(6) 0.01705(17) Uani d 1 . .
H H6 0.418777 -0.336314 0.204708 0.020 Uiso calc 1 . .
C C7 0.27378(9) -0.0488(2) 0.16692(6) 0.01618(16) Uani d 1 . .
H H7 0.259027 -0.044798 0.100080 0.019 Uiso calc 1 . .

loop_
_atom_site_aniso_label
_atom_site_aniso_U_11
_atom_site_aniso_U_22
_atom_site_aniso_U_33
_atom_site_aniso_U_12
_atom_site_aniso_U_13
_atom_site_aniso_U_23
Cl1 0.01498(13) 0.02849(16) 0.02457(13) 0.00112(8) 0.00552(9) 0.00488(8)
O1 0.0335(5) 0.0352(5) 0.0159(3) 0.0034(4) 0.0094(3) 0.0072(3)
O2 0.0330(5) 0.0371(5) 0.0191(3) 0.0014(4) 0.0126(3) -0.0096(3)
N1 0.0202(4) 0.0232(4) 0.0134(3) -0.0054(3) 0.0073(3) -0.0027(3)
C1 0.0185(4) 0.0175(4) 0.0239(4) 0.0007(3) 0.0049(3) 0.0051(3)
C2 0.0154(4) 0.0140(4) 0.0156(3) -0.0013(3) 0.0055(3) 0.0010(3)
C3 0.0168(4) 0.0160(4) 0.0169(3) -0.0006(3) 0.0075(3) -0.0019(3)
C4 0.0165(4) 0.0167(4) 0.0114(3) -0.0029(3) 0.0060(3) -0.0014(2)
C5 0.0155(4) 0.0187(4) 0.0139(3) 0.0004(3) 0.0058(3) 0.0006(3)
C6 0.0174(4) 0.0208(4) 0.0143(3) 0.0013(3) 0.0075(3) -0.0001(3)
C7 0.0174(4) 0.0184(4) 0.0131(3) -0.0016(3) 0.0063(3) 0.0006(3)

loop_
_atom_type_symbol
_atom_type_description
_atom_type_scat_dispersion_real
_atom_type_scat_dispersion_imag
_atom_type_scat_source
C C 0.0020 0.0012 'International Tables Vol C Tables 4.2.6.8 and 6.1.1.4'
H H 0.0000 0.0000 'International Tables Vol C Tables 4.2.6.8 and 6.1.1.4'
Cl Cl 0.1198 0.1215 'International Tables Vol C Tables 4.2.6.8 and 6.1.1.4'
N N 0.0042 0.0024 'International Tables Vol C Tables 4.2.6.8 and 6.1.1.4'
O O 0.0077 0.0045 'International Tables Vol C Tables 4.2.6.8 and 6.1.1.4'

loop_
_geom_angle_atom_site_label_1
_geom_angle_atom_site_label_2
_geom_angle_atom_site_label_3
_geom_angle_site_symmetry_1
_geom_angle_site_symmetry_3
_geom_angle
_geom_angle_publ_flag
O2 N1 O1 . . 123.51(9) ?
O2 N1 C4 . . 118.47(9) ?
O1 N1 C4 . . 118.02(9) ?
C2 C1 Cl1 . . 110.36(7) ?
C2 C1 H1A . . 109.6 ?
Cl1 C1 H1A . . 109.6 ?
C2 C1 H1B . . 109.6 ?
Cl1 C1 H1B . . 109.6 ?
H1A C1 H1B . . 108.1 ?
C3 C2 C7 . . 119.36(9) ?
C3 C2 C1 . . 119.85(9) ?
C7 C2 C1 . . 120.79(9) ?
C4 C3 C2 . . 118.73(8) ?
C4 C3 H3 . . 120.6 ?
C2 C3 H3 . . 120.6 ?
C3 C4 C5 . . 122.95(8) ?
C3 C4 N1 . . 118.14(8) ?
C5 C4 N1 . . 118.91(8) ?
C4 C5 C6 . . 117.77(9) ?
C4 C5 H5 . . 121.1 ?
C6 C5 H5 . . 121.1 ?
C5 C6 C7 . . 120.45(9) ?
C5 C6 H6 . . 119.8 ?
C7 C6 H6 . . 119.8 ?
C6 C7 C2 . . 120.74(8) ?
C6 C7 H7 . . 119.6 ?
C2 C7 H7 . . 119.6 ?

loop_
_geom_bond_atom_site_label_1
_geom_bond_atom_site_label_2
_geom_bond_site_symmetry_2
_geom_bond_distance
_geom_bond_publ_flag
Cl1 C1 . 1.8065(12) ?
O1 N1 . 1.2261(13) ?
O2 N1 . 1.2237(12) ?
N1 C4 . 1.4668(12) ?
C1 C2 . 1.4956(14) ?
C1 H1A . 0.9900 ?
C1 H1B . 0.9900 ?
C2 C3 . 1.3915(14) ?
C2 C7 . 1.3937(14) ?
C3 C4 . 1.3848(14) ?
C3 H3 . 0.9500 ?
C4 C5 . 1.3854(13) ?
C5 C6 . 1.3900(13) ?
C5 H5 . 0.9500 ?
C6 C7 . 1.3910(14) ?
C6 H6 . 0.9500 ?
C7 H7 . 0.9500 ?

loop_
_geom_torsion_atom_site_label_1
_geom_torsion_atom_site_label_2
_geom_torsion_atom_site_label_3
_geom_torsion_atom_site_label_4
_geom_torsion_site_symmetry_1
_geom_torsion_site_symmetry_2
_geom_torsion_site_symmetry_3
_geom_torsion_site_symmetry_4
_geom_torsion
_geom_torsion_publ_flag
Cl1 C1 C2 C3 . . . . -83.36(10) ?
Cl1 C1 C2 C7 . . . . 96.46(10) ?
C7 C2 C3 C4 . . . . -0.03(14) ?
C1 C2 C3 C4 . . . . 179.78(9) ?
C2 C3 C4 C5 . . . . -0.20(14) ?
C2 C3 C4 N1 . . . . 179.57(8) ?
O2 N1 C4 C3 . . . . -8.58(13) ?
O1 N1 C4 C3 . . . . 171.32(9) ?
O2 N1 C4 C5 . . . . 171.20(10) ?
O1 N1 C4 C5 . . . . -8.90(14) ?
C3 C4 C5 C6 . . . . 0.33(14) ?
N1 C4 C5 C6 . . . . -179.44(9) ?
C4 C5 C6 C7 . . . . -0.24(15) ?
C5 C6 C7 C2 . . . . 0.02(15) ?
C3 C2 C7 C6 . . . . 0.11(14) ?
C1 C2 C7 C6 . . . . -179.70(9) ?

_cod_database_fobs_code 2022124
